data_4086965
loop_
_publ_author_name
'Romero, Nuria'
'Dufrois, Quentin'
'Vendier, Laure'
'Dinoi, Chiara'
'Etienne, Michel'

_publ_section_title
;
 Highly Fluorinated Tris(indazolyl)borate Hydrocarbyl Complexes of Calcium
 and Magnesium: Synthesis and Structural Studies
;
_journal_issue 3
_journal_name_full Organometallics
_journal_page_first 564
_journal_paper_doi 10.1021/acs.organomet.6b00783
_journal_volume 36
_journal_year 2017
_chemical_compound_source 'synthesis as described'
_chemical_formula_moiety 'C94 H42 B2 Ca2 F24 N12, 4(C7 H8)'
_chemical_formula_sum 'C122 H74 B2 Ca2 F24 N12'
_chemical_formula_weight 2265.71
_chemical_name_systematic
;
 ?
;
_space_group_IT_number 2
_symmetry_cell_setting triclinic
_symmetry_Int_Tables_number 2
_symmetry_space_group_name_Hall '-P 1'
_symmetry_space_group_name_H-M 'P -1'
_atom_sites_solution_hydrogens geom
_atom_sites_solution_primary direct
_atom_sites_solution_secondary difmap
_audit_creation_date 2014-09-15T09:33:48-00:00
_audit_creation_method 'WinGX routine CIF_UPDATE'
_cell_angle_alpha 84.846(5)
_cell_angle_beta 80.844(5)
_cell_angle_gamma 84.820(5)
_cell_formula_units_Z 2
_cell_length_a 13.9485(9)
_cell_length_b 16.9908(11)
_cell_length_c 25.0551(16)
_cell_measurement_reflns_used 2281
_cell_measurement_temperature 173(2)
_cell_measurement_theta_max 20.3420
_cell_measurement_theta_min 3.2230
_cell_measurement_wavelength 0.71073
_cell_volume 5821.1(7)
_computing_cell_refinement
;
        CrysAlisPro, Agilent Technologies,
        Version 1.171.35.21 (release 20-01-2012 CrysAlis171 .NET)
        (compiled Jan 23 2012,18:06:46)
;
_computing_data_collection
;
        CrysAlisPro, Agilent Technologies,
        Version 1.171.35.21 (release 20-01-2012 CrysAlis171 .NET)
        (compiled Jan 23 2012,18:06:46)
;
_computing_data_reduction
;
        CrysAlisPro, Agilent Technologies,
        Version 1.171.35.21 (release 20-01-2012 CrysAlis171 .NET)
        (compiled Jan 23 2012,18:06:46)
;
_computing_molecular_graphics 'Ortep-3 for Windows (Farrugia, 2013)'
_computing_publication_material 'WinGX publication routines (Farrugia, 2012)'
_computing_structure_refinement 'SHELXL-2014 (Sheldrick, 2014)'
_computing_structure_solution 'SIR92 (Giacovazzo et al, 1993)'
_diffrn_ambient_temperature 173(2)
_diffrn_detector_area_resol_mean 16.1978
_diffrn_measured_fraction_theta_full 0.991
_diffrn_measured_fraction_theta_max 0.992
_diffrn_measurement_device_type 'Xcalibur, Eos, Gemini ultra'
_diffrn_measurement_method '\w scans'
_diffrn_orient_matrix_UB_11 -0.0253407
_diffrn_orient_matrix_UB_12 -0.0272632
_diffrn_orient_matrix_UB_13 0.0141874
_diffrn_orient_matrix_UB_21 0.0223457
_diffrn_orient_matrix_UB_22 -0.0238182
_diffrn_orient_matrix_UB_23 -0.0269655
_diffrn_orient_matrix_UB_31 0.0348731
_diffrn_orient_matrix_UB_32 -0.0046164
_diffrn_orient_matrix_UB_33 0.0554014
_diffrn_radiation_monochromator graphite
_diffrn_radiation_probe x-ray
_diffrn_radiation_type MoK\a
_diffrn_radiation_wavelength 0.71073
_diffrn_reflns_av_R_equivalents 0.1731
_diffrn_reflns_Laue_measured_fraction_full 0.991
_diffrn_reflns_Laue_measured_fraction_max 0.992
_diffrn_reflns_limit_h_max 17
_diffrn_reflns_limit_h_min -17
_diffrn_reflns_limit_k_max 21
_diffrn_reflns_limit_k_min -21
_diffrn_reflns_limit_l_max 31
_diffrn_reflns_limit_l_min -31
_diffrn_reflns_number 62337
_diffrn_reflns_point_group_measured_fraction_full 0.991
_diffrn_reflns_point_group_measured_fraction_max 0.992
_diffrn_reflns_theta_full 25.242
_diffrn_reflns_theta_max 26.373
_diffrn_reflns_theta_min 5.101
_exptl_absorpt_coefficient_mu 0.189
_exptl_absorpt_correction_T_max 1.000
_exptl_absorpt_correction_T_min 0.949
_exptl_absorpt_correction_type multi-scan
_exptl_absorpt_process_details
;
        CrysAlisPro, Agilent Technologies,
        Version 1.171.35.21 (release 20-01-2012 CrysAlis171 .NET)
        (compiled Jan 23 2012,18:06:46)
        Empirical absorption correction using spherical harmonics,
 implemented in SCALE3 ABSPACK scaling algorithm.
;
_exptl_crystal_colour colourless
_exptl_crystal_density_diffrn 1.293
_exptl_crystal_description block
_exptl_crystal_F_000 2312
_exptl_crystal_size_max 0.2
_exptl_crystal_size_mid 0.2
_exptl_crystal_size_min 0.1
_platon_squeeze_details
;
;
_refine_diff_density_max 0.478
_refine_diff_density_min -0.402
_refine_diff_density_rms 0.076
_refine_ls_extinction_method none
_refine_ls_goodness_of_fit_ref 0.818
_refine_ls_hydrogen_treatment mixed
_refine_ls_matrix_type full
_refine_ls_number_parameters 1470
_refine_ls_number_reflns 23638
_refine_ls_number_restraints 179
_refine_ls_restrained_S_all 0.821
_refine_ls_R_factor_all 0.2619
_refine_ls_R_factor_gt 0.0949
_refine_ls_shift/su_max 0.039
_refine_ls_shift/su_mean 0.001
_refine_ls_structure_factor_coef Fsqd
_refine_ls_weighting_details 'w=1/[\s^2^(Fo^2^)+(0.0868P)^2^] where P=(Fo^2^+2Fc^2^)/3'
_refine_ls_weighting_scheme calc
_refine_ls_wR_factor_gt 0.1967
_refine_ls_wR_factor_ref 0.268
_reflns_number_gt 7005
_reflns_number_total 23638
_reflns_threshold_expression 'I > 2\s(I)'
_cod_data_source_file om6b00783_si_002.cif
_cod_data_source_block Caacetylure
_cod_depositor_comments 'Adding full bibliography for 4086965--4086967.cif.'
_cod_database_code 4086965
_platon_squeeze_void_probe_radius 1.20

loop_
_symmetry_equiv_pos_as_xyz
'x, y, z'
'-x, -y, -z'

loop_
_atom_site_label
_atom_site_type_symbol
_atom_site_fract_x
_atom_site_fract_y
_atom_site_fract_z
_atom_site_U_iso_or_equiv
_atom_site_adp_type
_atom_site_occupancy
_atom_site_calc_flag
Ca1 Ca 0.26054(10) 0.84666(7) 0.20475(5) 0.0274(3) Uani 1 d
Ca2 Ca 0.19488(10) 0.68568(7) 0.31438(5) 0.0266(3) Uani 1 d
H2 H 0.094(4) 0.4417(17) 0.362(2) 0.032 Uiso 1 d
B2 B 0.1116(6) 0.4980(5) 0.3518(3) 0.033(2) Uani 1 d
B1 B 0.2284(6) 1.0394(4) 0.1412(3) 0.0289(19) Uani 1 d
H1 H 0.230(4) 1.0934(18) 0.121(2) 0.035 Uiso 1 d
F1 F 0.1153(3) 0.8585(2) -0.03835(16) 0.0545(12) Uani 1 d
F2 F 0.0780(4) 1.0000(3) -0.09409(17) 0.0681(14) Uani 1 d
F3 F 0.0900(4) 1.1363(3) -0.05072(18) 0.0728(15) Uani 1 d
F4 F 0.1393(4) 1.1414(2) 0.04814(18) 0.0656(14) Uani 1 d
F5 F -0.0351(3) 1.0824(2) 0.35897(17) 0.0456(11) Uani 1 d
F6 F -0.0760(3) 1.2371(2) 0.32739(18) 0.0592(13) Uani 1 d
F7 F 0.0014(3) 1.2988(2) 0.22980(18) 0.0534(12) Uani 1 d
F8 F 0.1223(3) 1.2119(2) 0.15914(18) 0.0518(12) Uani 1 d
F9 F 0.6760(3) 1.0060(3) 0.12480(18) 0.0595(13) Uani 1 d
F10 F 0.6781(3) 1.1646(3) 0.1013(2) 0.0804(16) Uani 1 d
F11 F 0.5119(3) 1.2576(3) 0.1041(2) 0.0790(16) Uani 1 d
F12 F 0.3358(3) 1.1969(2) 0.12544(18) 0.0574(12) Uani 1 d
F13 F -0.2186(3) 0.6210(2) 0.22462(16) 0.0461(11) Uani 1 d
F14 F -0.2937(3) 0.4770(2) 0.24585(19) 0.0596(13) Uani 1 d
F15 F -0.2145(3) 0.3651(2) 0.3109(2) 0.0619(13) Uani 1 d
F16 F -0.0530(3) 0.3840(2) 0.35180(16) 0.0437(11) Uani 1 d
F17 F 0.2238(3) 0.5537(2) 0.56990(15) 0.0430(11) Uani 1 d
F18 F 0.1783(3) 0.4025(2) 0.60547(15) 0.0492(11) Uani 1 d
F19 F 0.0915(3) 0.3172(2) 0.54667(16) 0.0513(12) Uani 1 d
F20 F 0.0506(3) 0.3705(2) 0.44792(15) 0.0417(10) Uani 1 d
F21 F 0.5327(3) 0.3952(2) 0.25976(17) 0.0499(12) Uani 1 d
F22 F 0.4709(3) 0.2556(2) 0.23631(18) 0.0583(13) Uani 1 d
F23 F 0.2808(3) 0.2319(2) 0.25162(17) 0.0502(12) Uani 1 d
F24 F 0.1443(3) 0.3404(2) 0.29216(16) 0.0434(11) Uani 1 d
N1 N 0.2107(4) 0.8986(3) 0.1132(2) 0.0343(14) Uani 1 d
N2 N 0.1983(4) 0.9807(3) 0.1040(2) 0.0348(15) Uani 1 d
N3 N 0.1581(4) 0.9691(3) 0.2297(2) 0.0275(13) Uani 1 d
N4 N 0.1632(4) 1.0375(3) 0.1966(2) 0.0274(13) Uani 1 d
N5 N 0.3739(4) 0.9416(3) 0.1582(2) 0.0320(14) Uani 1 d
N6 N 0.3378(4) 1.0189(3) 0.1476(2) 0.0272(13) Uani 1 d
N7 N 0.0407(4) 0.6213(3) 0.3012(2) 0.0239(13) Uani 1 d
N8 N 0.0351(4) 0.5422(3) 0.3209(2) 0.0252(13) Uani 1 d
N9 N 0.1523(4) 0.6084(3) 0.4071(2) 0.0281(13) Uani 1 d
N10 N 0.1177(4) 0.5343(3) 0.4061(2) 0.0270(13) Uani 1 d
N11 N 0.2807(4) 0.5504(3) 0.3196(2) 0.0286(13) Uani 1 d
N12 N 0.2163(4) 0.4932(3) 0.3182(2) 0.0269(13) Uani 1 d
C1 C 0.2951(5) 0.8055(4) 0.3029(3) 0.0296(16) Uani 1 d
C2 C 0.3459(5) 0.8595(4) 0.2990(2) 0.0265(16) Uani 1 d
C3 C 0.4064(5) 0.9253(4) 0.2944(2) 0.0281(16) Uani 1 d
C4 C 0.3709(5) 1.0027(4) 0.2801(3) 0.0350(18) Uani 1 d
H4 H 0.3057 1.0133 0.2762 0.042 Uiso 1 calc
C5 C 0.4329(6) 1.0636(4) 0.2718(3) 0.0415(19) Uani 1 d
H5 H 0.4091 1.1143 0.2608 0.05 Uiso 1 calc
C6 C 0.5275(6) 1.0507(5) 0.2794(3) 0.054(2) Uani 1 d
H6 H 0.5675 1.0925 0.274 0.065 Uiso 1 calc
C7 C 0.5635(6) 0.9769(5) 0.2948(3) 0.054(2) Uani 1 d
H7 H 0.6284 0.9682 0.2998 0.064 Uiso 1 calc
C8 C 0.5038(6) 0.9136(4) 0.3031(3) 0.047(2) Uani 1 d
H8 H 0.5289 0.8634 0.3145 0.056 Uiso 1 calc
C9 C 0.1846(5) 0.8662(4) 0.0721(3) 0.0336(18) Uani 1 d
C10 C 0.1548(5) 0.9265(4) 0.0342(3) 0.0372(18) Uani 1 d
C11 C 0.1619(5) 0.9979(4) 0.0565(3) 0.0376(18) Uani 1 d
C12 C 0.1377(6) 1.0706(4) 0.0282(3) 0.0411(19) Uani 1 d
C13 C 0.1124(6) 1.0678(5) -0.0209(3) 0.051(2) Uani 1 d
C14 C 0.1050(5) 0.9965(5) -0.0445(3) 0.049(2) Uani 1 d
C15 C 0.1254(5) 0.9265(5) -0.0154(3) 0.043(2) Uani 1 d
C16 C 0.1994(6) 0.7802(4) 0.0662(3) 0.0380(19) Uani 1 d
C17 C 0.2909(7) 0.7422(5) 0.0618(3) 0.056(2) Uani 1 d
H17 H 0.3435 0.7705 0.0648 0.067 Uiso 1 calc
C18 C 0.3068(8) 0.6611(5) 0.0528(3) 0.065(3) Uani 1 d
H18 H 0.3696 0.6365 0.0489 0.077 Uiso 1 calc
C19 C 0.2301(8) 0.6193(5) 0.0498(3) 0.062(3) Uani 1 d
H19 H 0.2398 0.5655 0.0447 0.074 Uiso 1 calc
C20 C 0.1368(7) 0.6566(5) 0.0543(4) 0.069(3) Uani 1 d
H20 H 0.0841 0.6282 0.0514 0.083 Uiso 1 calc
C21 C 0.1227(6) 0.7360(5) 0.0629(3) 0.054(2) Uani 1 d
H21 H 0.0598 0.7604 0.0667 0.065 Uiso 1 calc
C22 C 0.1037(5) 0.9837(4) 0.2768(3) 0.0277(16) Uani 1 d
C23 C 0.0720(4) 1.0673(4) 0.2750(3) 0.0239(15) Uani 1 d
C24 C 0.1107(5) 1.0981(4) 0.2243(3) 0.0295(17) Uani 1 d
C25 C 0.0887(5) 1.1777(4) 0.2092(3) 0.0338(17) Uani 1 d
C26 C 0.0266(5) 1.2220(4) 0.2441(4) 0.040(2) Uani 1 d
C27 C -0.0134(5) 1.1903(4) 0.2960(3) 0.0397(19) Uani 1 d
C28 C 0.0069(5) 1.1142(4) 0.3110(3) 0.0340(17) Uani 1 d
C29 C 0.0856(4) 0.9246(4) 0.3237(2) 0.0219(15) Uani 1 d
C30 C 0.1107(5) 0.9378(4) 0.3725(3) 0.0311(17) Uani 1 d
H30 H 0.1373 0.9848 0.3764 0.037 Uiso 1 calc
C31 C 0.0969(5) 0.8824(4) 0.4158(3) 0.0367(18) Uani 1 d
H31 H 0.115 0.8915 0.4487 0.044 Uiso 1 calc
C32 C 0.0555(5) 0.8125(4) 0.4102(3) 0.0325(17) Uani 1 d
H32 H 0.0437 0.7756 0.4398 0.039 Uiso 1 calc
C33 C 0.0323(4) 0.7980(4) 0.3609(3) 0.0249(16) Uani 1 d
H33 H -0.0309 0.7754 0.3648 0.03 Uiso 1 calc
C34 C 0.0450(4) 0.8542(4) 0.3168(3) 0.0239(15) Uani 1 d
H34 H 0.0271 0.8453 0.2838 0.029 Uiso 1 calc
C35 C 0.4699(5) 0.9387(4) 0.1528(2) 0.0283(16) Uani 1 d
C36 C 0.5015(5) 1.0165(4) 0.1384(3) 0.0307(17) Uani 1 d
C37 C 0.4168(5) 1.0643(4) 0.1366(3) 0.0311(17) Uani 1 d
C38 C 0.4176(6) 1.1473(5) 0.1247(3) 0.046(2) Uani 1 d
C39 C 0.5050(6) 1.1778(5) 0.1151(3) 0.050(2) Uani 1 d
C40 C 0.5922(6) 1.1307(5) 0.1157(3) 0.055(2) Uani 1 d
C41 C 0.5904(6) 1.0491(5) 0.1265(3) 0.048(2) Uani 1 d
C42 C 0.5220(5) 0.8593(4) 0.1561(3) 0.0361(18) Uani 1 d
C43 C 0.6149(5) 0.8461(4) 0.1713(3) 0.0413(19) Uani 1 d
H43 H 0.6452 0.8882 0.1808 0.05 Uiso 1 calc
C44 C 0.6626(6) 0.7699(5) 0.1722(3) 0.056(2) Uani 1 d
H44 H 0.7245 0.7617 0.182 0.068 Uiso 1 calc
C45 C 0.6180(6) 0.7078(5) 0.1589(3) 0.060(3) Uani 1 d
H45 H 0.6491 0.6571 0.1607 0.072 Uiso 1 calc
C46 C 0.5286(5) 0.7191(5) 0.1431(3) 0.047(2) Uani 1 d
H46 H 0.4997 0.6766 0.1331 0.057 Uiso 1 calc
C47 C 0.4803(5) 0.7952(4) 0.1418(3) 0.0378(18) Uani 1 d
H47 H 0.419 0.8025 0.1311 0.045 Uiso 1 calc
C48 C 0.2292(5) 0.7039(4) 0.2104(3) 0.0388(19) Uani 1 d
C49 C 0.2366(5) 0.6369(4) 0.1992(3) 0.0350(18) Uani 1 d
C50 C 0.2398(6) 0.5560(4) 0.1838(3) 0.0351(18) Uani 1 d
C51 C 0.1539(6) 0.5196(4) 0.1852(3) 0.044(2) Uani 1 d
H51 H 0.0942 0.5463 0.197 0.053 Uiso 1 calc
C52 C 0.1576(8) 0.4408(5) 0.1683(4) 0.072(3) Uani 1 d
H52 H 0.1008 0.4156 0.1694 0.087 Uiso 1 calc
C53 C 0.2478(11) 0.4031(5) 0.1503(4) 0.085(4) Uani 1 d
H53 H 0.2501 0.3527 0.1381 0.102 Uiso 1 calc
C54 C 0.3341(9) 0.4370(5) 0.1497(4) 0.071(3) Uani 1 d
H54 H 0.3937 0.4094 0.1389 0.086 Uiso 1 calc
C55 C 0.3294(7) 0.5146(4) 0.1659(3) 0.051(2) Uani 1 d
H55 H 0.3868 0.539 0.1648 0.061 Uiso 1 calc
C56 C -0.0341(5) 0.6398(4) 0.2755(2) 0.0263(16) Uani 1 d
C57 C -0.0906(5) 0.5763(4) 0.2753(3) 0.0303(17) Uani 1 d
C58 C -0.0451(5) 0.5151(4) 0.3062(3) 0.0269(16) Uani 1 d
C59 C -0.0872(5) 0.4427(4) 0.3186(3) 0.0337(18) Uani 1 d
C60 C -0.1709(5) 0.4324(4) 0.2990(3) 0.0408(19) Uani 1 d
C61 C -0.2136(5) 0.4914(4) 0.2652(3) 0.0382(19) Uani 1 d
C62 C -0.1759(5) 0.5638(4) 0.2553(3) 0.0362(18) Uani 1 d
C63 C -0.0595(5) 0.7234(4) 0.2501(3) 0.0304(17) Uani 1 d
C64 C -0.0101(5) 0.7549(4) 0.2017(3) 0.0334(18) Uani 1 d
H64 H 0.0437 0.7267 0.1835 0.04 Uiso 1 calc
C65 C -0.0416(6) 0.8283(4) 0.1811(3) 0.045(2) Uani 1 d
H65 H -0.0082 0.8497 0.1488 0.054 Uiso 1 calc
C66 C -0.1221(6) 0.8717(5) 0.2071(3) 0.046(2) Uani 1 d
H66 H -0.1428 0.9211 0.192 0.055 Uiso 1 calc
C67 C -0.1706(5) 0.8405(4) 0.2554(3) 0.044(2) Uani 1 d
H67 H -0.2237 0.8695 0.2734 0.052 Uiso 1 calc
C68 C -0.1406(5) 0.7660(4) 0.2773(3) 0.0369(18) Uani 1 d
H68 H -0.1741 0.7447 0.3097 0.044 Uiso 1 calc
C69 C 0.1772(4) 0.6128(4) 0.4556(3) 0.0257(16) Uani 1 d
C70 C 0.1595(4) 0.5408(4) 0.4886(2) 0.0226(15) Uani 1 d
C71 C 0.1216(5) 0.4933(4) 0.4557(3) 0.0259(16) Uani 1 d
C72 C 0.0961(5) 0.4170(4) 0.4755(3) 0.0369(18) Uani 1 d
C73 C 0.1140(5) 0.3907(4) 0.5260(3) 0.0332(17) Uani 1 d
C74 C 0.1577(5) 0.4360(4) 0.5577(3) 0.0337(18) Uani 1 d
C75 C 0.1777(5) 0.5113(4) 0.5395(3) 0.0307(17) Uani 1 d
C76 C 0.2195(5) 0.6847(4) 0.4686(3) 0.0323(17) Uani 1 d
C77 C 0.2951(5) 0.7186(4) 0.4332(3) 0.0370(18) Uani 1 d
H77 H 0.3207 0.6959 0.401 0.044 Uiso 1 calc
C78 C 0.3313(6) 0.7861(4) 0.4462(3) 0.046(2) Uani 1 d
H78 H 0.3824 0.8081 0.4229 0.055 Uiso 1 calc
C79 C 0.2937(6) 0.8210(5) 0.4927(4) 0.051(2) Uani 1 d
H79 H 0.3177 0.8674 0.5004 0.062 Uiso 1 calc
C80 C 0.2213(6) 0.7880(4) 0.5275(3) 0.041(2) Uani 1 d
H80 H 0.1964 0.8115 0.5594 0.049 Uiso 1 calc
C81 C 0.1835(5) 0.7194(4) 0.5163(3) 0.0365(18) Uani 1 d
H81 H 0.1341 0.697 0.5407 0.044 Uiso 1 calc
C82 C 0.3698(5) 0.5198(4) 0.3058(2) 0.0251(16) Uani 1 d
C83 C 0.3665(5) 0.4403(4) 0.2916(3) 0.0308(17) Uani 1 d
C84 C 0.2682(5) 0.4263(4) 0.2999(3) 0.0283(16) Uani 1 d
C85 C 0.2380(5) 0.3538(4) 0.2879(3) 0.0314(17) Uani 1 d
C86 C 0.3080(5) 0.2997(4) 0.2660(3) 0.0330(17) Uani 1 d
C87 C 0.4042(5) 0.3129(4) 0.2585(3) 0.0389(19) Uani 1 d
C88 C 0.4363(5) 0.3822(4) 0.2698(3) 0.0333(17) Uani 1 d
C89 C 0.4537(5) 0.5629(4) 0.3102(3) 0.0324(17) Uani 1 d
C90 C 0.4641(6) 0.6411(4) 0.2873(3) 0.049(2) Uani 1 d
H90 H 0.4199 0.6648 0.2655 0.059 Uiso 1 calc
C91 C 0.5380(6) 0.6822(5) 0.2969(4) 0.060(3) Uani 1 d
H91 H 0.5444 0.7334 0.281 0.071 Uiso 1 calc
C92 C 0.6039(7) 0.6490(6) 0.3300(4) 0.067(3) Uani 1 d
H92 H 0.6531 0.6778 0.3375 0.08 Uiso 1 calc
C93 C 0.5950(6) 0.5730(6) 0.3512(4) 0.058(2) Uani 1 d
H93 H 0.6396 0.5499 0.373 0.07 Uiso 1 calc
C94 C 0.5227(6) 0.5297(5) 0.3416(3) 0.049(2) Uani 1 d
H94 H 0.5196 0.4775 0.3562 0.059 Uiso 1 calc
C95 C 0.6360(8) 0.7852(6) 0.4507(4) 0.100(3) Uani 1 d
H95A H 0.5686 0.7914 0.4665 0.15 Uiso 1 calc
H95B H 0.6738 0.7616 0.4777 0.15 Uiso 1 calc
H95C H 0.6433 0.7517 0.4213 0.15 Uiso 1 calc
C96 C 0.6704(7) 0.8636(6) 0.4304(4) 0.068(2) Uani 1 d
C97 C 0.6068(7) 0.9336(6) 0.4352(4) 0.070(2) Uani 1 d
H97 H 0.5413 0.9306 0.4495 0.084 Uiso 1 calc
C98 C 0.6441(7) 1.0078(6) 0.4180(4) 0.069(2) Uani 1 d
H98 H 0.6034 1.0538 0.4231 0.083 Uiso 1 calc
C99 C 0.7407(7) 1.0135(6) 0.3937(4) 0.072(2) Uani 1 d
H99 H 0.7634 1.0626 0.3811 0.086 Uiso 1 calc
C100 C 0.8014(7) 0.9458(6) 0.3887(3) 0.070(2) Uani 1 d
H100 H 0.8665 0.9488 0.3735 0.083 Uiso 1 calc
C101 C 0.7654(7) 0.8724(6) 0.4064(4) 0.070(2) Uani 1 d
H101 H 0.8075 0.827 0.4017 0.084 Uiso 1 calc
C102 C 0.6253(7) 0.9464(7) 0.5816(4) 0.105(4) Uani 1 d
H10A H 0.5816 0.9059 0.5944 0.157 Uiso 1 calc
H10B H 0.6106 0.9706 0.5474 0.157 Uiso 1 calc
H10C H 0.6177 0.9858 0.6074 0.157 Uiso 1 calc
C103 C 0.7294(7) 0.9098(6) 0.5744(4) 0.064(2) Uani 1 d
C104 C 0.7978(7) 0.9374(5) 0.5339(4) 0.060(2) Uani 1 d
H104 H 0.7794 0.9791 0.51 0.073 Uiso 1 calc
C105 C 0.8914(7) 0.9065(6) 0.5267(4) 0.075(2) Uani 1 d
H105 H 0.9371 0.9288 0.4999 0.09 Uiso 1 calc
C106 C 0.9176(8) 0.8425(6) 0.5595(5) 0.085(3) Uani 1 d
H106 H 0.9806 0.8187 0.5536 0.102 Uiso 1 calc
C107 C 0.8535(9) 0.8144(6) 0.5997(5) 0.089(3) Uani 1 d
H107 H 0.8717 0.7716 0.6227 0.106 Uiso 1 calc
C108 C 0.7603(8) 0.8487(6) 0.6071(4) 0.082(2) Uani 1 d
H108 H 0.7163 0.8289 0.6359 0.099 Uiso 1 calc
C109 C 0.5751(8) 0.2492(6) 0.3731(4) 0.100(4) Uani 1 d
H10D H 0.6185 0.2158 0.3931 0.15 Uiso 1 calc
H10E H 0.6123 0.277 0.3429 0.15 Uiso 1 calc
H10F H 0.5316 0.2173 0.3602 0.15 Uiso 1 calc
C110 C 0.5178(7) 0.3075(6) 0.4092(4) 0.062(2) Uani 1 d
C111 C 0.4177(9) 0.3245(7) 0.4072(4) 0.083(3) Uani 1 d
H111 H 0.3875 0.2995 0.3837 0.1 Uiso 1 calc
C112 C 0.3659(8) 0.3775(9) 0.4399(5) 0.097(4) Uani 1 d
H112 H 0.3 0.3898 0.4384 0.116 Uiso 1 calc
C113 C 0.4091(11) 0.4121(8) 0.4742(6) 0.117(5) Uani 1 d
H113 H 0.3731 0.4492 0.496 0.14 Uiso 1 calc
C114 C 0.5044(10) 0.3944(6) 0.4782(5) 0.093(3) Uani 1 d
H114 H 0.5329 0.4172 0.5036 0.111 Uiso 1 calc
C115 C 0.5582(7) 0.3427(5) 0.4444(4) 0.063(3) Uani 1 d
H115 H 0.6243 0.3319 0.4461 0.076 Uiso 1 calc
C116 C 0.8081(12) 0.3050(9) 0.1455(6) 0.166(4) Uani 1 d
H11A H 0.8504 0.2956 0.1122 0.249 Uiso 1 calc
H11B H 0.8308 0.347 0.1622 0.249 Uiso 1 calc
H11C H 0.7432 0.3198 0.1382 0.249 Uiso 1 calc
C117 C 0.8083(11) 0.2316(9) 0.1827(6) 0.119(2) Uani 1 d
C118 C 0.7467(10) 0.2202(8) 0.2319(6) 0.115(3) Uani 1 d
H118 H 0.6979 0.2592 0.2426 0.138 Uiso 1 calc
C119 C 0.7572(9) 0.1540(8) 0.2638(6) 0.109(2) Uani 1 d
H119 H 0.7237 0.1514 0.299 0.131 Uiso 1 calc
C120 C 0.8144(9) 0.0913(8) 0.2467(6) 0.104(2) Uani 1 d
H120 H 0.8153 0.0433 0.2677 0.125 Uiso 1 calc
C121 C 0.8692(9) 0.0995(8) 0.1993(5) 0.105(2) Uani 1 d
H121 H 0.9092 0.0558 0.1873 0.126 Uiso 1 calc
C122 C 0.8716(10) 0.1686(8) 0.1662(5) 0.112(2) Uani 1 d
H122 H 0.9146 0.1725 0.1338 0.134 Uiso 1 calc

loop_
_atom_site_aniso_label
_atom_site_aniso_U_11
_atom_site_aniso_U_22
_atom_site_aniso_U_33
_atom_site_aniso_U_23
_atom_site_aniso_U_13
_atom_site_aniso_U_12
Ca1 0.0336(8) 0.0154(7) 0.0314(8) -0.0002(6) -0.0030(7) 0.0017(6)
Ca2 0.0305(8) 0.0135(7) 0.0355(8) 0.0007(6) -0.0047(7) -0.0040(6)
B2 0.022(4) 0.026(5) 0.049(6) 0.002(4) -0.002(4) -0.001(4)
B1 0.041(5) 0.014(4) 0.030(4) 0.011(3) -0.003(4) -0.010(4)
F1 0.074(3) 0.047(3) 0.046(3) -0.005(2) -0.019(2) -0.004(2)
F2 0.083(4) 0.077(4) 0.050(3) 0.000(2) -0.030(3) -0.002(3)
F3 0.104(4) 0.042(3) 0.073(3) 0.017(2) -0.032(3) 0.001(3)
F4 0.107(4) 0.026(3) 0.071(3) 0.006(2) -0.041(3) -0.001(3)
F5 0.042(3) 0.037(3) 0.056(3) -0.017(2) 0.006(2) -0.003(2)
F6 0.066(3) 0.032(3) 0.079(3) -0.025(2) -0.005(3) 0.012(2)
F7 0.059(3) 0.017(2) 0.087(3) -0.009(2) -0.023(3) 0.005(2)
F8 0.051(3) 0.023(2) 0.078(3) 0.008(2) -0.010(3) 0.005(2)
F9 0.028(2) 0.057(3) 0.091(4) 0.000(3) -0.006(2) 0.000(2)
F10 0.045(3) 0.058(3) 0.137(5) 0.009(3) -0.006(3) -0.029(3)
F11 0.072(3) 0.030(3) 0.134(5) 0.014(3) -0.013(3) -0.020(3)
F12 0.056(3) 0.027(3) 0.088(3) -0.008(2) -0.007(3) -0.004(2)
F13 0.043(3) 0.039(3) 0.062(3) -0.006(2) -0.028(2) 0.001(2)
F14 0.048(3) 0.043(3) 0.098(4) -0.015(2) -0.033(3) -0.009(2)
F15 0.046(3) 0.023(3) 0.119(4) -0.009(2) -0.014(3) -0.013(2)
F16 0.042(3) 0.018(2) 0.074(3) 0.003(2) -0.019(2) -0.0037(19)
F17 0.052(3) 0.036(3) 0.042(2) 0.0008(19) -0.018(2) 0.002(2)
F18 0.066(3) 0.043(3) 0.036(2) 0.012(2) -0.008(2) -0.003(2)
F19 0.057(3) 0.030(3) 0.060(3) 0.014(2) 0.005(2) -0.010(2)
F20 0.053(3) 0.022(2) 0.050(3) 0.0070(19) -0.007(2) -0.015(2)
F21 0.027(2) 0.034(3) 0.088(3) -0.016(2) -0.005(2) 0.0058(19)
F22 0.052(3) 0.036(3) 0.087(3) -0.025(2) -0.003(3) 0.009(2)
F23 0.055(3) 0.025(2) 0.074(3) -0.021(2) -0.006(2) -0.006(2)
F24 0.033(2) 0.029(2) 0.072(3) -0.013(2) -0.016(2) -0.0017(19)
N1 0.045(4) 0.018(3) 0.038(4) 0.006(3) -0.004(3) -0.002(3)
N2 0.048(4) 0.013(3) 0.040(4) 0.007(3) -0.003(3) 0.001(3)
N3 0.040(4) 0.015(3) 0.025(3) -0.001(2) -0.002(3) 0.005(3)
N4 0.040(4) 0.015(3) 0.026(3) 0.008(2) -0.005(3) -0.005(3)
N5 0.043(4) 0.026(4) 0.028(3) -0.003(3) -0.007(3) 0.001(3)
N6 0.032(3) 0.017(3) 0.030(3) 0.002(2) 0.003(3) -0.003(3)
N7 0.020(3) 0.020(3) 0.032(3) -0.005(2) -0.007(3) 0.003(2)
N8 0.026(3) 0.015(3) 0.035(3) 0.003(2) -0.007(3) -0.004(2)
N9 0.027(3) 0.017(3) 0.039(4) 0.001(3) -0.006(3) 0.001(3)
N10 0.024(3) 0.012(3) 0.045(4) 0.005(3) -0.009(3) -0.002(2)
N11 0.028(3) 0.020(3) 0.037(3) 0.000(3) -0.008(3) 0.005(3)
N12 0.026(3) 0.018(3) 0.037(3) -0.001(3) -0.008(3) -0.003(3)
C1 0.028(4) 0.022(4) 0.037(4) 0.002(3) -0.006(3) 0.007(3)
C2 0.038(4) 0.017(4) 0.021(4) 0.001(3) 0.001(3) 0.000(3)
C3 0.025(4) 0.039(5) 0.022(4) -0.007(3) -0.004(3) -0.012(3)
C4 0.029(4) 0.020(4) 0.055(5) 0.003(3) -0.011(4) 0.001(3)
C5 0.053(5) 0.018(4) 0.055(5) -0.007(4) -0.004(4) -0.012(4)
C6 0.049(6) 0.048(6) 0.069(6) -0.022(5) -0.004(5) -0.016(5)
C7 0.039(5) 0.050(6) 0.079(6) -0.033(5) -0.017(5) 0.000(4)
C8 0.048(5) 0.028(5) 0.067(6) -0.014(4) -0.010(4) -0.002(4)
C9 0.048(5) 0.021(4) 0.032(4) 0.003(3) -0.011(4) 0.000(3)
C10 0.050(5) 0.026(4) 0.037(5) 0.001(3) -0.009(4) -0.013(4)
C11 0.039(5) 0.036(5) 0.039(5) 0.002(4) -0.011(4) -0.002(4)
C12 0.054(5) 0.028(5) 0.038(5) 0.008(4) -0.004(4) -0.004(4)
C13 0.081(7) 0.029(5) 0.046(5) 0.018(4) -0.023(5) -0.009(4)
C14 0.041(5) 0.076(7) 0.024(4) 0.000(4) -0.004(4) 0.017(5)
C15 0.042(5) 0.043(5) 0.044(5) -0.001(4) -0.012(4) -0.002(4)
C16 0.044(5) 0.041(5) 0.033(4) -0.006(4) -0.016(4) -0.001(4)
C17 0.066(6) 0.050(6) 0.058(6) -0.003(4) -0.027(5) -0.008(5)
C18 0.100(8) 0.042(6) 0.054(6) -0.025(5) -0.019(6) 0.013(6)
C19 0.091(8) 0.037(6) 0.058(6) -0.015(4) -0.007(6) -0.010(6)
C20 0.074(7) 0.058(7) 0.087(7) -0.036(5) -0.027(6) -0.014(6)
C21 0.058(6) 0.037(5) 0.067(6) -0.006(4) -0.007(5) -0.001(4)
C22 0.027(4) 0.015(4) 0.045(5) -0.011(3) -0.006(4) -0.008(3)
C23 0.020(4) 0.020(4) 0.033(4) -0.012(3) -0.004(3) 0.003(3)
C24 0.034(4) 0.013(4) 0.041(5) -0.009(3) -0.004(4) 0.009(3)
C25 0.034(4) 0.017(4) 0.046(5) 0.001(4) 0.005(4) -0.002(3)
C26 0.031(4) 0.006(4) 0.093(7) -0.007(4) -0.034(5) 0.000(3)
C27 0.035(5) 0.021(4) 0.061(6) -0.009(4) -0.006(4) 0.008(4)
C28 0.030(4) 0.030(5) 0.038(5) -0.007(4) 0.008(4) -0.003(4)
C29 0.021(4) 0.016(4) 0.026(4) -0.004(3) 0.005(3) 0.005(3)
C30 0.037(4) 0.025(4) 0.030(4) -0.004(3) 0.005(3) -0.012(3)
C31 0.044(5) 0.043(5) 0.023(4) -0.002(3) -0.005(4) 0.000(4)
C32 0.029(4) 0.028(4) 0.036(4) 0.012(3) 0.002(3) -0.003(3)
C33 0.011(3) 0.032(4) 0.031(4) -0.009(3) -0.001(3) -0.002(3)
C34 0.026(4) 0.016(4) 0.029(4) -0.005(3) 0.000(3) 0.001(3)
C35 0.026(4) 0.033(5) 0.024(4) 0.001(3) -0.005(3) 0.007(3)
C36 0.025(4) 0.036(5) 0.030(4) -0.002(3) -0.001(3) -0.005(3)
C37 0.037(4) 0.027(4) 0.030(4) -0.002(3) -0.008(3) -0.004(4)
C38 0.028(5) 0.047(6) 0.064(6) -0.007(4) -0.006(4) 0.001(4)
C39 0.052(6) 0.033(5) 0.065(6) 0.005(4) -0.017(5) -0.001(4)
C40 0.037(5) 0.063(7) 0.070(6) -0.008(5) -0.002(5) -0.036(5)
C41 0.034(5) 0.061(6) 0.052(5) 0.002(4) -0.013(4) -0.014(4)
C42 0.033(4) 0.048(5) 0.024(4) -0.004(3) 0.002(3) 0.002(4)
C43 0.042(5) 0.041(5) 0.046(5) -0.007(4) -0.020(4) 0.000(4)
C44 0.048(5) 0.053(6) 0.065(6) -0.001(5) -0.014(5) 0.019(5)
C45 0.071(6) 0.034(5) 0.084(7) -0.004(5) -0.042(6) 0.003(5)
C46 0.035(5) 0.037(5) 0.070(6) -0.009(4) -0.006(4) -0.005(4)
C47 0.029(4) 0.043(5) 0.039(5) -0.010(4) 0.003(4) -0.002(4)
C48 0.055(5) 0.022(4) 0.036(4) 0.011(3) -0.006(4) -0.004(4)
C49 0.052(5) 0.018(4) 0.034(4) 0.007(3) -0.005(4) -0.009(4)
C50 0.048(5) 0.022(4) 0.036(4) -0.003(3) -0.006(4) -0.008(4)
C51 0.074(6) 0.026(4) 0.033(4) -0.006(3) -0.009(4) -0.003(4)
C52 0.106(9) 0.036(6) 0.078(7) -0.005(5) -0.008(6) -0.031(6)
C53 0.174(13) 0.027(6) 0.044(6) -0.002(4) -0.006(7) 0.021(8)
C54 0.117(9) 0.023(5) 0.068(7) -0.007(5) -0.005(6) 0.016(6)
C55 0.074(6) 0.030(5) 0.044(5) 0.003(4) -0.003(5) 0.004(4)
C56 0.023(4) 0.027(4) 0.030(4) -0.010(3) -0.003(3) -0.001(3)
C57 0.018(4) 0.028(4) 0.048(5) -0.013(3) -0.011(3) 0.008(3)
C58 0.030(4) 0.020(4) 0.032(4) 0.000(3) -0.009(3) -0.006(3)
C59 0.034(4) 0.017(4) 0.053(5) -0.011(3) -0.012(4) 0.003(3)
C60 0.038(5) 0.011(4) 0.071(6) -0.004(4) 0.001(4) -0.009(3)
C61 0.023(4) 0.032(5) 0.064(5) -0.016(4) -0.008(4) -0.004(3)
C62 0.035(4) 0.035(5) 0.045(5) -0.012(4) -0.021(4) 0.003(4)
C63 0.041(4) 0.012(4) 0.045(5) -0.006(3) -0.025(4) -0.002(3)
C64 0.046(5) 0.035(5) 0.016(4) 0.001(3) 0.000(3) 0.001(4)
C65 0.073(6) 0.040(5) 0.023(4) 0.005(4) -0.023(4) 0.002(4)
C66 0.052(5) 0.039(5) 0.047(5) -0.003(4) -0.019(5) 0.014(4)
C67 0.031(4) 0.039(5) 0.063(6) -0.015(4) -0.018(4) 0.018(4)
C68 0.035(4) 0.027(4) 0.047(5) -0.001(4) -0.009(4) 0.003(4)
C69 0.020(4) 0.021(4) 0.033(4) -0.004(3) 0.002(3) 0.008(3)
C70 0.026(4) 0.020(4) 0.022(4) -0.009(3) -0.004(3) 0.007(3)
C71 0.026(4) 0.019(4) 0.027(4) 0.003(3) 0.006(3) 0.009(3)
C72 0.038(4) 0.025(4) 0.046(5) 0.003(4) -0.005(4) 0.005(4)
C73 0.029(4) 0.015(4) 0.048(5) 0.009(3) 0.011(4) -0.004(3)
C74 0.037(4) 0.035(5) 0.023(4) 0.011(3) 0.006(3) 0.002(4)
C75 0.038(4) 0.026(4) 0.028(4) -0.005(3) -0.001(4) -0.005(3)
C76 0.037(4) 0.024(4) 0.036(4) -0.004(3) -0.008(4) 0.004(3)
C77 0.047(5) 0.030(5) 0.034(4) -0.005(3) -0.008(4) -0.003(4)
C78 0.057(5) 0.042(5) 0.039(5) 0.011(4) -0.011(4) -0.023(4)
C79 0.067(6) 0.030(5) 0.061(6) 0.005(4) -0.020(5) -0.017(4)
C80 0.049(5) 0.033(5) 0.047(5) -0.013(4) -0.026(4) 0.005(4)
C81 0.034(4) 0.028(4) 0.046(5) 0.002(4) -0.004(4) -0.003(3)
C82 0.030(4) 0.016(4) 0.031(4) 0.003(3) -0.013(3) 0.001(3)
C83 0.028(4) 0.021(4) 0.045(5) -0.004(3) -0.008(4) -0.001(3)
C84 0.036(4) 0.016(4) 0.031(4) -0.003(3) -0.008(3) 0.010(3)
C85 0.025(4) 0.025(4) 0.047(5) -0.005(3) -0.014(4) -0.003(3)
C86 0.034(4) 0.011(4) 0.055(5) -0.015(3) -0.001(4) -0.003(3)
C87 0.041(5) 0.017(4) 0.054(5) -0.004(4) 0.000(4) 0.013(4)
C88 0.036(4) 0.013(4) 0.050(5) -0.006(3) -0.006(4) 0.002(3)
C89 0.035(4) 0.017(4) 0.043(4) -0.014(3) 0.007(4) 0.000(3)
C90 0.048(5) 0.027(5) 0.067(6) 0.000(4) 0.008(4) -0.005(4)
C91 0.045(5) 0.042(6) 0.090(7) -0.035(5) 0.021(5) -0.016(5)
C92 0.048(6) 0.086(8) 0.072(7) -0.046(6) 0.012(5) -0.031(6)
C93 0.047(6) 0.057(6) 0.073(6) -0.014(5) -0.009(5) -0.008(5)
C94 0.044(5) 0.040(5) 0.062(6) -0.001(4) -0.006(5) -0.007(4)
C95 0.134(9) 0.078(6) 0.082(7) 0.012(6) 0.002(7) -0.035(6)
C96 0.076(5) 0.072(5) 0.058(5) 0.001(4) -0.010(4) -0.017(4)
C97 0.061(5) 0.080(5) 0.072(5) 0.005(5) -0.022(4) -0.010(4)
C98 0.058(4) 0.071(5) 0.078(5) 0.006(4) -0.015(4) 0.001(4)
C99 0.067(5) 0.068(5) 0.080(5) -0.004(5) -0.005(5) -0.018(4)
C100 0.066(5) 0.072(5) 0.067(5) -0.011(5) 0.005(4) -0.009(4)
C101 0.076(5) 0.070(5) 0.065(5) -0.018(4) -0.004(4) -0.012(4)
C102 0.059(5) 0.178(10) 0.072(7) -0.017(7) -0.004(5) 0.016(6)
C103 0.067(5) 0.082(5) 0.047(5) -0.020(4) -0.017(4) 0.009(4)
C104 0.068(5) 0.060(5) 0.055(5) -0.017(4) -0.013(4) 0.005(4)
C105 0.072(5) 0.083(6) 0.072(5) -0.031(4) -0.009(4) 0.003(5)
C106 0.077(5) 0.080(6) 0.098(6) -0.045(5) -0.014(5) 0.031(5)
C107 0.101(6) 0.073(6) 0.091(6) -0.005(5) -0.030(5) 0.019(5)
C108 0.083(5) 0.084(6) 0.080(5) 0.000(4) -0.012(5) -0.011(5)
C109 0.122(10) 0.066(8) 0.106(9) -0.012(7) -0.008(8) 0.012(7)
C110 0.059(7) 0.059(6) 0.063(6) 0.017(5) -0.003(5) -0.003(5)
C111 0.076(8) 0.100(9) 0.067(7) 0.030(6) -0.010(7) -0.015(7)
C112 0.048(7) 0.149(13) 0.093(10) 0.008(8) -0.011(7) -0.023(8)
C113 0.078(10) 0.109(11) 0.141(13) 0.005(9) 0.028(9) 0.028(8)
C114 0.102(10) 0.067(8) 0.107(9) -0.013(7) -0.016(8) 0.008(7)
C115 0.059(6) 0.049(6) 0.084(7) -0.012(5) -0.018(6) 0.007(5)
C116 0.189(9) 0.136(8) 0.189(9) 0.021(7) -0.083(8) -0.043(8)
C117 0.131(6) 0.108(6) 0.135(6) -0.018(5) -0.055(5) -0.035(5)
C118 0.116(6) 0.106(6) 0.138(6) -0.030(5) -0.045(5) -0.030(5)
C119 0.106(5) 0.105(6) 0.133(6) -0.030(5) -0.039(5) -0.033(5)
C120 0.103(6) 0.102(5) 0.125(6) -0.034(5) -0.040(5) -0.037(5)
C121 0.110(6) 0.104(5) 0.120(6) -0.033(5) -0.043(5) -0.039(5)
C122 0.121(6) 0.112(6) 0.121(6) -0.030(5) -0.048(5) -0.038(5)

loop_
_atom_type_symbol
_atom_type_description
_atom_type_scat_dispersion_real
_atom_type_scat_dispersion_imag
_atom_type_scat_source
C C 0.0033 0.0016 'International Tables Vol C Tables 4.2.6.8 and 6.1.1.4'
H H 0 0 'International Tables Vol C Tables 4.2.6.8 and 6.1.1.4'
N N 0.0061 0.0033 'International Tables Vol C Tables 4.2.6.8 and 6.1.1.4'
O O 0.0106 0.006 'International Tables Vol C Tables 4.2.6.8 and 6.1.1.4'
Ca Ca 0.2262 0.3064 'International Tables Vol C Tables 4.2.6.8 and 6.1.1.4'
B B 0.0013 0.0007 'International Tables Vol C Tables 4.2.6.8 and 6.1.1.4'
F F 0.0171 0.0103 'International Tables Vol C Tables 4.2.6.8 and 6.1.1.4'

loop_
_geom_angle_atom_site_label_1
_geom_angle_atom_site_label_2
_geom_angle_atom_site_label_3
_geom_angle
N5 Ca1 N3 82.92(18)
N5 Ca1 C48 141.7(2)
N3 Ca1 C48 133.9(2)
N5 Ca1 N1 69.95(18)
N3 Ca1 N1 78.90(17)
C48 Ca1 N1 102.6(2)
N5 Ca1 C1 111.2(2)
N3 Ca1 C1 94.61(19)
C48 Ca1 C1 80.7(2)
N1 Ca1 C1 173.30(19)
N5 Ca1 C2 86.87(19)
N3 Ca1 C2 86.30(17)
C48 Ca1 C2 103.3(2)
N1 Ca1 C2 153.72(19)
C1 Ca1 C2 24.91(18)
N5 Ca1 Ca2 150.73(13)
N3 Ca1 Ca2 107.69(13)
C48 Ca1 Ca2 42.72(16)
N1 Ca1 Ca2 138.04(13)
C1 Ca1 Ca2 42.36(16)
C2 Ca1 Ca2 67.26(14)
N11 Ca2 C1 118.77(19)
N11 Ca2 C48 94.4(2)
C1 Ca2 C48 80.4(2)
N11 Ca2 N9 66.83(17)
C1 Ca2 N9 121.75(19)
C48 Ca2 N9 155.6(2)
N11 Ca2 N7 88.49(17)
C1 Ca2 N7 150.04(18)
C48 Ca2 N7 85.7(2)
N9 Ca2 N7 78.67(17)
N11 Ca2 C33 147.87(18)
C1 Ca2 C33 84.49(19)
C48 Ca2 C33 112.2(2)
N9 Ca2 C33 82.31(17)
N7 Ca2 C33 76.42(16)
N11 Ca2 C49 74.18(18)
C1 Ca2 C49 99.1(2)
C48 Ca2 C49 22.66(18)
N9 Ca2 C49 133.19(18)
N7 Ca2 C49 75.34(18)
C33 Ca2 C49 126.91(18)
N11 Ca2 Ca1 124.71(13)
C1 Ca2 Ca1 43.61(14)
C48 Ca2 Ca1 41.16(16)
N9 Ca2 Ca1 163.24(12)
N7 Ca2 Ca1 111.73(12)
C33 Ca2 Ca1 87.38(13)
C49 Ca2 Ca1 63.46(13)
N8 B2 N10 113.0(6)
N8 B2 N12 113.5(6)
N10 B2 N12 107.7(5)
N8 B2 H2 110(3)
N10 B2 H2 105(3)
N12 B2 H2 107(3)
N4 B1 N2 111.7(6)
N4 B1 N6 111.0(5)
N2 B1 N6 109.0(6)
N4 B1 H1 114(3)
N2 B1 H1 108(3)
N6 B1 H1 102(3)
C9 N1 N2 108.5(5)
C9 N1 Ca1 135.4(4)
N2 N1 Ca1 115.9(4)
C11 N2 N1 108.2(5)
C11 N2 B1 128.0(6)
N1 N2 B1 123.7(5)
C22 N3 N4 109.4(5)
C22 N3 Ca1 128.5(4)
N4 N3 Ca1 121.4(4)
N3 N4 C24 108.6(5)
N3 N4 B1 120.5(5)
C24 N4 B1 130.5(6)
C35 N5 N6 109.3(5)
C35 N5 Ca1 130.1(4)
N6 N5 Ca1 118.1(4)
C37 N6 N5 106.8(5)
C37 N6 B1 131.2(5)
N5 N6 B1 121.3(5)
C56 N7 N8 106.4(5)
C56 N7 Ca2 137.3(4)
N8 N7 Ca2 115.9(3)
C58 N8 N7 108.5(5)
C58 N8 B2 129.2(6)
N7 N8 B2 122.3(5)
C69 N9 N10 107.9(5)
C69 N9 Ca2 133.7(4)
N10 N9 Ca2 115.9(4)
C71 N10 N9 108.5(5)
C71 N10 B2 126.5(5)
N9 N10 B2 122.0(5)
C82 N11 N12 109.0(5)
C82 N11 Ca2 135.9(4)
N12 N11 Ca2 110.3(3)
C84 N12 N11 108.6(5)
C84 N12 B2 126.3(6)
N11 N12 B2 121.6(5)
C2 C1 Ca2 176.4(5)
C2 C1 Ca1 88.8(5)
Ca2 C1 Ca1 94.0(2)
C1 C2 C3 179.4(8)
C1 C2 Ca1 66.3(4)
C3 C2 Ca1 113.6(4)
C4 C3 C8 117.4(6)
C4 C3 C2 121.4(6)
C8 C3 C2 121.2(6)
C5 C4 C3 120.0(6)
C5 C4 H4 120
C3 C4 H4 120
C6 C5 C4 121.5(7)
C6 C5 H5 119.2
C4 C5 H5 119.2
C7 C6 C5 119.9(7)
C7 C6 H6 120
C5 C6 H6 120
C6 C7 C8 120.5(7)
C6 C7 H7 119.8
C8 C7 H7 119.8
C7 C8 C3 120.5(7)
C7 C8 H8 119.7
C3 C8 H8 119.7
N1 C9 C10 109.5(6)
N1 C9 C16 122.1(6)
C10 C9 C16 127.9(6)
C15 C10 C11 120.5(7)
C15 C10 C9 133.8(7)
C11 C10 C9 105.7(6)
N2 C11 C10 108.1(6)
N2 C11 C12 131.7(6)
C10 C11 C12 120.1(6)
C13 C12 F4 119.5(7)
C13 C12 C11 117.4(7)
F4 C12 C11 123.2(6)
C12 C13 F3 120.1(7)
C12 C13 C14 123.7(7)
F3 C13 C14 116.1(7)
F2 C14 C15 123.0(8)
F2 C14 C13 119.2(7)
C15 C14 C13 117.8(7)
F1 C15 C10 122.8(7)
F1 C15 C14 116.8(7)
C10 C15 C14 120.4(7)
C17 C16 C21 117.9(7)
C17 C16 C9 120.7(7)
C21 C16 C9 121.4(7)
C16 C17 C18 121.3(8)
C16 C17 H17 119.3
C18 C17 H17 119.3
C19 C18 C17 119.4(9)
C19 C18 H18 120.3
C17 C18 H18 120.3
C18 C19 C20 120.2(8)
C18 C19 H19 119.9
C20 C19 H19 119.9
C21 C20 C19 119.5(8)
C21 C20 H20 120.2
C19 C20 H20 120.2
C20 C21 C16 121.7(8)
C20 C21 H21 119.2
C16 C21 H21 119.2
N3 C22 C23 108.1(6)
N3 C22 C29 124.8(5)
C23 C22 C29 126.9(6)
C24 C23 C28 121.2(6)
C24 C23 C22 105.5(6)
C28 C23 C22 133.0(7)
C23 C24 N4 108.3(6)
C23 C24 C25 119.1(6)
N4 C24 C25 132.5(7)
C26 C25 F8 118.5(7)
C26 C25 C24 119.0(7)
F8 C25 C24 122.4(6)
F7 C26 C25 120.3(8)
F7 C26 C27 118.0(7)
C25 C26 C27 121.8(7)
C28 C27 F6 121.9(8)
C28 C27 C26 119.8(7)
F6 C27 C26 118.1(7)
C27 C28 F5 120.3(7)
C27 C28 C23 119.0(7)
F5 C28 C23 120.7(6)
C30 C29 C34 120.7(6)
C30 C29 C22 120.1(6)
C34 C29 C22 119.1(5)
C29 C30 C31 120.7(6)
C29 C30 H30 119.7
C31 C30 H30 119.7
C30 C31 C32 119.7(6)
C30 C31 H31 120.2
C32 C31 H31 120.2
C33 C32 C31 120.0(6)
C33 C32 H32 120
C31 C32 H32 120
C32 C33 C34 120.8(6)
C32 C33 Ca2 104.6(4)
C34 C33 Ca2 94.3(4)
C32 C33 H33 111.8
C34 C33 H33 111.8
Ca2 C33 H33 111.8
C33 C34 C29 118.1(6)
C33 C34 H34 121
C29 C34 H34 121
N5 C35 C36 109.5(6)
N5 C35 C42 116.9(6)
C36 C35 C42 133.2(6)
C37 C36 C41 119.8(7)
C37 C36 C35 104.6(6)
C41 C36 C35 135.6(7)
C36 C37 N6 109.8(6)
C36 C37 C38 121.7(7)
N6 C37 C38 128.5(6)
C39 C38 F12 119.2(7)
C39 C38 C37 117.2(7)
F12 C38 C37 123.5(7)
C38 C39 F11 120.7(7)
C38 C39 C40 122.4(8)
F11 C39 C40 116.9(7)
F10 C40 C41 120.8(8)
F10 C40 C39 119.2(8)
C41 C40 C39 119.8(7)
F9 C41 C36 123.3(8)
F9 C41 C40 117.7(7)
C36 C41 C40 119.0(7)
C47 C42 C43 117.7(7)
C47 C42 C35 119.6(6)
C43 C42 C35 122.7(6)
C44 C43 C42 120.5(7)
C44 C43 H43 119.7
C42 C43 H43 119.7
C45 C44 C43 119.9(7)
C45 C44 H44 120.1
C43 C44 H44 120.1
C46 C45 C44 120.8(8)
C46 C45 H45 119.6
C44 C45 H45 119.6
C45 C46 C47 119.8(7)
C45 C46 H46 120.1
C47 C46 H46 120.1
C42 C47 C46 121.2(7)
C42 C47 H47 119.4
C46 C47 H47 119.4
C49 C48 Ca1 159.2(6)
C49 C48 Ca2 100.9(5)
Ca1 C48 Ca2 96.1(2)
C48 C49 C50 176.1(8)
C48 C49 Ca2 56.5(4)
C50 C49 Ca2 125.1(4)
C51 C50 C55 119.2(7)
C51 C50 C49 120.3(7)
C55 C50 C49 120.4(7)
C50 C51 C52 119.9(8)
C50 C51 H51 120
C52 C51 H51 120
C53 C52 C51 118.5(9)
C53 C52 H52 120.7
C51 C52 H52 120.7
C54 C53 C52 122.8(9)
C54 C53 H53 118.6
C52 C53 H53 118.6
C53 C54 C55 118.1(9)
C53 C54 H54 121
C55 C54 H54 121
C50 C55 C54 121.4(9)
C50 C55 H55 119.3
C54 C55 H55 119.3
N7 C56 C57 112.9(6)
N7 C56 C63 123.8(5)
C57 C56 C63 123.2(6)
C56 C57 C62 136.3(6)
C56 C57 C58 103.5(5)
C62 C57 C58 120.1(6)
N8 C58 C59 131.6(6)
N8 C58 C57 108.6(6)
C59 C58 C57 119.7(6)
F16 C59 C60 117.7(6)
F16 C59 C58 123.2(6)
C60 C59 C58 118.9(6)
F15 C60 C59 120.8(7)
F15 C60 C61 117.5(6)
C59 C60 C61 121.7(6)
F14 C61 C62 121.2(7)
F14 C61 C60 119.2(6)
C62 C61 C60 119.5(6)
F13 C62 C61 119.6(6)
F13 C62 C57 120.6(6)
C61 C62 C57 119.7(6)
C64 C63 C68 120.4(6)
C64 C63 C56 123.4(6)
C68 C63 C56 116.1(6)
C65 C64 C63 118.8(7)
C65 C64 H64 120.6
C63 C64 H64 120.6
C64 C65 C66 122.0(7)
C64 C65 H65 119
C66 C65 H65 119
C67 C66 C65 119.0(7)
C67 C66 H66 120.5
C65 C66 H66 120.5
C66 C67 C68 120.5(7)
C66 C67 H67 119.8
C68 C67 H67 119.8
C67 C68 C63 119.3(7)
C67 C68 H68 120.4
C63 C68 H68 120.4
N9 C69 C70 110.3(5)
N9 C69 C76 120.6(6)
C70 C69 C76 129.1(6)
C75 C70 C71 120.3(6)
C75 C70 C69 134.9(6)
C71 C70 C69 104.6(5)
N10 C71 C70 108.6(6)
N10 C71 C72 131.3(6)
C70 C71 C72 120.1(6)
F20 C72 C73 119.0(6)
F20 C72 C71 123.3(6)
C73 C72 C71 117.7(7)
F19 C73 C72 119.9(7)
F19 C73 C74 117.6(6)
C72 C73 C74 122.5(6)
F18 C74 C75 122.6(6)
F18 C74 C73 117.8(6)
C75 C74 C73 119.6(6)
C74 C75 F17 118.9(6)
C74 C75 C70 119.7(6)
F17 C75 C70 121.1(6)
C81 C76 C77 119.0(6)
C81 C76 C69 119.9(6)
C77 C76 C69 121.1(6)
C78 C77 C76 119.5(7)
C78 C77 H77 120.3
C76 C77 H77 120.3
C79 C78 C77 121.2(7)
C79 C78 H78 119.4
C77 C78 H78 119.4
C80 C79 C78 119.6(7)
C80 C79 H79 120.2
C78 C79 H79 120.2
C79 C80 C81 121.1(7)
C79 C80 H80 119.5
C81 C80 H80 119.5
C76 C81 C80 119.6(7)
C76 C81 H81 120.2
C80 C81 H81 120.2
N11 C82 C83 108.9(6)
N11 C82 C89 121.3(6)
C83 C82 C89 129.5(6)
C84 C83 C88 119.6(6)
C84 C83 C82 105.6(6)
C88 C83 C82 134.6(6)
N12 C84 C83 107.7(6)
N12 C84 C85 131.4(6)
C83 C84 C85 120.8(6)
F24 C85 C86 119.8(6)
F24 C85 C84 122.3(6)
C86 C85 C84 117.6(6)
F23 C86 C87 119.5(6)
F23 C86 C85 118.8(6)
C87 C86 C85 121.7(6)
C86 C87 C88 122.4(6)
C86 C87 F22 118.6(6)
C88 C87 F22 119.0(7)
F21 C88 C87 121.3(6)
F21 C88 C83 120.9(6)
C87 C88 C83 117.9(6)
C94 C89 C90 117.4(7)
C94 C89 C82 120.0(6)
C90 C89 C82 122.4(7)
C91 C90 C89 120.6(8)
C91 C90 H90 119.7
C89 C90 H90 119.7
C90 C91 C92 121.1(9)
C90 C91 H91 119.5
C92 C91 H91 119.5
C93 C92 C91 118.3(8)
C93 C92 H92 120.9
C91 C92 H92 120.9
C92 C93 C94 122.1(9)
C92 C93 H93 118.9
C94 C93 H93 118.9
C93 C94 C89 120.4(8)
C93 C94 H94 119.8
C89 C94 H94 119.8
C96 C95 H95A 109.5
C96 C95 H95B 109.5
H95A C95 H95B 109.5
C96 C95 H95C 109.5
H95A C95 H95C 109.5
H95B C95 H95C 109.5
C101 C96 C97 117.1(9)
C101 C96 C95 121.8(10)
C97 C96 C95 121.1(10)
C98 C97 C96 119.2(9)
C98 C97 H97 120.4
C96 C97 H97 120.4
C99 C98 C97 121.5(9)
C99 C98 H98 119.3
C97 C98 H98 119.3
C100 C99 C98 119.0(9)
C100 C99 H99 120.5
C98 C99 H99 120.5
C99 C100 C101 119.8(9)
C99 C100 H100 120.1
C101 C100 H100 120.1
C96 C101 C100 123.3(10)
C96 C101 H101 118.3
C100 C101 H101 118.3
C103 C102 H10A 109.5
C103 C102 H10B 109.5
H10A C102 H10B 109.5
C103 C102 H10C 109.5
H10A C102 H10C 109.5
H10B C102 H10C 109.5
C108 C103 C104 115.8(9)
C108 C103 C102 122.9(10)
C104 C103 C102 121.3(9)
C105 C104 C103 122.7(10)
C105 C104 H104 118.7
C103 C104 H104 118.7
C104 C105 C106 119.0(11)
C104 C105 H105 120.5
C106 C105 H105 120.5
C107 C106 C105 120.0(10)
C107 C106 H106 120
C105 C106 H106 120
C106 C107 C108 119.5(11)
C106 C107 H107 120.3
C108 C107 H107 120.3
C103 C108 C107 122.9(11)
C103 C108 H108 118.6
C107 C108 H108 118.6
C110 C109 H10D 109.5
C110 C109 H10E 109.5
H10D C109 H10E 109.5
C110 C109 H10F 109.5
H10D C109 H10F 109.5
H10E C109 H10F 109.5
C115 C110 C111 118.7(10)
C115 C110 C109 121.7(9)
C111 C110 C109 119.6(11)
C112 C111 C110 119.5(11)
C112 C111 H111 120.3
C110 C111 H111 120.3
C113 C112 C111 120.0(12)
C113 C112 H112 120
C111 C112 H112 120
C112 C113 C114 121.4(13)
C112 C113 H113 119.3
C114 C113 H113 119.3
C113 C114 C115 119.2(12)
C113 C114 H114 120.4
C115 C114 H114 120.4
C110 C115 C114 121.1(10)
C110 C115 H115 119.4
C114 C115 H115 119.4
C117 C116 H11A 109.5
C117 C116 H11B 109.5
H11A C116 H11B 109.5
C117 C116 H11C 109.4
H11A C116 H11C 109.5
H11B C116 H11C 109.5
C122 C117 C118 117.1(16)
C122 C117 C116 117.4(16)
C118 C117 C116 125.4(16)
C119 C118 C117 120.5(15)
C119 C118 H118 119.8
C117 C118 H118 119.7
C118 C119 C120 121.9(16)
C118 C119 H119 119
C120 C119 H119 119
C121 C120 C119 117.7(15)
C121 C120 H120 121.2
C119 C120 H120 121.1
C120 C121 C122 124.3(15)
C120 C121 H121 117.9
C122 C121 H121 117.9
C117 C122 C121 117.7(16)
C117 C122 H122 121.2
C121 C122 H122 121.1

loop_
_geom_bond_atom_site_label_1
_geom_bond_atom_site_label_2
_geom_bond_distance
Ca1 N5 2.449(6)
Ca1 N3 2.485(5)
Ca1 C48 2.492(7)
Ca1 N1 2.562(5)
Ca1 C1 2.602(6)
Ca1 C2 2.841(6)
Ca1 Ca2 3.7639(19)
Ca2 N11 2.497(5)
Ca2 C1 2.542(7)
Ca2 C48 2.568(7)
Ca2 N9 2.574(5)
Ca2 N7 2.578(5)
Ca2 C33 2.986(6)
Ca2 C49 3.025(7)
B2 N8 1.521(9)
B2 N10 1.560(9)
B2 N12 1.565(9)
B2 H2 1.01(2)
B1 N4 1.534(9)
B1 N2 1.549(9)
B1 N6 1.564(9)
B1 H1 1.01(2)
F1 C15 1.363(8)
F2 C14 1.348(8)
F3 C13 1.365(8)
F4 C12 1.347(8)
F5 C28 1.340(7)
F6 C27 1.335(8)
F7 C26 1.351(7)
F8 C25 1.364(8)
F9 C41 1.340(8)
F10 C40 1.359(8)
F11 C39 1.367(8)
F12 C38 1.355(8)
F13 C62 1.341(7)
F14 C61 1.336(7)
F15 C60 1.331(7)
F16 C59 1.345(7)
F17 C75 1.359(7)
F18 C74 1.340(7)
F19 C73 1.352(7)
F20 C72 1.353(7)
F21 C88 1.363(7)
F22 C87 1.374(7)
F23 C86 1.340(7)
F24 C85 1.333(7)
N1 C9 1.324(8)
N1 N2 1.393(7)
N2 C11 1.367(8)
N3 C22 1.329(8)
N3 N4 1.365(6)
N4 C24 1.381(8)
N5 C35 1.321(8)
N5 N6 1.383(7)
N6 C37 1.380(8)
N7 C56 1.311(7)
N7 N8 1.395(6)
N8 C58 1.362(7)
N9 C69 1.325(7)
N9 N10 1.393(6)
N10 C71 1.377(8)
N11 C82 1.309(7)
N11 N12 1.387(7)
N12 C84 1.367(7)
C1 C2 1.197(8)
C2 C3 1.446(9)
C3 C4 1.399(9)
C3 C8 1.404(9)
C4 C5 1.388(9)
C4 H4 0.93
C5 C6 1.358(10)
C5 H5 0.93
C6 C7 1.354(10)
C6 H6 0.93
C7 C8 1.399(10)
C7 H7 0.93
C8 H8 0.93
C9 C10 1.413(9)
C9 C16 1.475(9)
C10 C15 1.370(9)
C10 C11 1.397(9)
C11 C12 1.409(9)
C12 C13 1.338(9)
C13 C14 1.414(10)
C14 C15 1.371(10)
C16 C17 1.370(10)
C16 C21 1.378(10)
C17 C18 1.409(10)
C17 H17 0.93
C18 C19 1.352(11)
C18 H18 0.93
C19 C20 1.388(11)
C19 H19 0.93
C20 C21 1.377(10)
C20 H20 0.93
C21 H21 0.93
C22 C23 1.448(8)
C22 C29 1.480(9)
C23 C24 1.377(9)
C23 C28 1.417(9)
C24 C25 1.391(9)
C25 C26 1.357(10)
C26 C27 1.411(10)
C27 C28 1.331(9)
C29 C30 1.367(8)
C29 C34 1.405(8)
C30 C31 1.372(9)
C30 H30 0.93
C31 C32 1.395(9)
C31 H31 0.93
C32 C33 1.372(8)
C32 H32 0.93
C33 C34 1.394(8)
C33 H33 0.98
C34 H34 0.93
C35 C36 1.429(9)
C35 C42 1.475(9)
C36 C37 1.376(9)
C36 C41 1.383(9)
C37 C38 1.416(10)
C38 C39 1.345(10)
C39 C40 1.397(11)
C40 C41 1.390(11)
C42 C47 1.379(9)
C42 C43 1.402(9)
C43 C44 1.401(10)
C43 H43 0.93
C44 C45 1.363(10)
C44 H44 0.93
C45 C46 1.359(10)
C45 H45 0.93
C46 C47 1.403(9)
C46 H46 0.93
C47 H47 0.93
C48 C49 1.187(9)
C49 C50 1.457(9)
C50 C51 1.392(10)
C50 C55 1.406(10)
C51 C52 1.433(10)
C51 H51 0.93
C52 C53 1.387(13)
C52 H52 0.93
C53 C54 1.379(14)
C53 H53 0.93
C54 C55 1.407(10)
C54 H54 0.93
C55 H55 0.93
C56 C57 1.393(8)
C56 C63 1.538(9)
C57 C62 1.401(8)
C57 C58 1.406(8)
C58 C59 1.399(9)
C59 C60 1.368(9)
C60 C61 1.404(10)
C61 C62 1.369(9)
C63 C64 1.385(9)
C63 C68 1.402(9)
C64 C65 1.368(9)
C64 H64 0.93
C65 C66 1.389(10)
C65 H65 0.93
C66 C67 1.375(10)
C66 H66 0.93
C67 C68 1.390(9)
C67 H67 0.93
C68 H68 0.93
C69 C70 1.432(8)
C69 C76 1.487(9)
C70 C75 1.382(8)
C70 C71 1.395(8)
C71 C72 1.402(9)
C72 C73 1.357(9)
C73 C74 1.395(9)
C74 C75 1.356(9)
C76 C81 1.381(9)
C76 C77 1.397(9)
C77 C78 1.378(9)
C77 H77 0.93
C78 C79 1.362(10)
C78 H78 0.93
C79 C80 1.353(10)
C79 H79 0.93
C80 C81 1.390(9)
C80 H80 0.93
C81 H81 0.93
C82 C83 1.435(8)
C82 C89 1.459(9)
C83 C84 1.393(9)
C83 C88 1.405(9)
C84 C85 1.408(8)
C85 C86 1.363(9)
C86 C87 1.362(9)
C87 C88 1.365(9)
C89 C94 1.388(9)
C89 C90 1.408(9)
C90 C91 1.360(10)
C90 H90 0.93
C91 C92 1.383(12)
C91 H91 0.93
C92 C93 1.359(11)
C92 H92 0.93
C93 C94 1.363(10)
C93 H93 0.93
C94 H94 0.93
C95 C96 1.477(12)
C95 H95A 0.96
C95 H95B 0.96
C95 H95C 0.96
C96 C101 1.381(12)
C96 C97 1.419(12)
C97 C98 1.413(11)
C97 H97 0.93
C98 C99 1.395(12)
C98 H98 0.93
C99 C100 1.369(12)
C99 H99 0.93
C100 C101 1.396(12)
C100 H100 0.93
C101 H101 0.93
C102 C103 1.518(12)
C102 H10A 0.96
C102 H10B 0.96
C102 H10C 0.96
C103 C108 1.345(12)
C103 C104 1.359(12)
C104 C105 1.353(11)
C104 H104 0.93
C105 C106 1.362(13)
C105 H105 0.93
C106 C107 1.320(13)
C106 H106 0.93
C107 C108 1.369(13)
C107 H107 0.93
C108 H108 0.93
C109 C110 1.492(12)
C109 H10D 0.96
C109 H10E 0.96
C109 H10F 0.96
C110 C115 1.330(11)
C110 C111 1.407(13)
C111 C112 1.354(14)
C111 H111 0.93
C112 C113 1.329(16)
C112 H112 0.93
C113 C114 1.353(15)
C113 H113 0.93
C114 C115 1.365(12)
C114 H114 0.93
C115 H115 0.93
C116 C117 1.488(17)
C116 H11A 0.96
C116 H11B 0.96
C116 H11C 0.96
C117 C122 1.375(17)
C117 C118 1.395(17)
C118 C119 1.331(15)
C118 H118 0.93
C119 C120 1.332(15)
C119 H119 0.93
C120 C121 1.310(15)
C120 H120 0.93
C121 C122 1.374(15)
C121 H121 0.93
C122 H122 0.93

loop_
_platon_squeeze_void_nr
_platon_squeeze_void_average_x
_platon_squeeze_void_average_y
_platon_squeeze_void_average_z
_platon_squeeze_void_volume
_platon_squeeze_void_count_electrons
_platon_squeeze_void_content
1 0.076 0.436 0.000 825 186 ' '
